data_7114936
loop_
_publ_author_name
'Youn, So Won'
'Kim, Yong Hae'
'Hwang, Jeong-Wook'
'Do, Youngkyu'

_publ_contact_author 'Prof Yong Hae Kim'
_publ_section_title
;
 Highly diastereoselective additions of methoxyallene and acetylenes to
 chiral \a-keto amides
;
_journal_issue 11
_journal_name_full 'Chemical Communications'
_journal_page_first 996
_journal_paper_doi 10.1039/b100355k
_journal_year 2001
_chemical_formula_sum 'C15 H17 N O3'
_chemical_formula_weight 259.30
_space_group_IT_number 19
_symmetry_cell_setting orthorhombic
_symmetry_space_group_name_Hall 'P 2ac 2ab'
_symmetry_space_group_name_H-M 'P 21 21 21'
_atom_sites_solution_hydrogens geom
_atom_sites_solution_primary direct
_atom_sites_solution_secondary difmap
_audit_creation_method SHELXL
_cell_angle_alpha 90.00
_cell_angle_beta 90.00
_cell_angle_gamma 90.00
_cell_formula_units_Z 8
_cell_length_a 10.300(2)
_cell_length_b 10.536(2)
_cell_length_c 25.810(6)
_cell_measurement_reflns_used 0
_cell_measurement_temperature 293(2)
_cell_measurement_theta_max 0.0
_cell_measurement_theta_min 0.0
_cell_volume 2800.9(10)
_computing_cell_refinement SMART
_computing_data_collection SMART
_computing_data_reduction SAINT
_computing_molecular_graphics ORTEP
_computing_publication_material SHELXL
_computing_structure_refinement 'SHELXL-93 (Sheldrick, 1993)'
_computing_structure_solution 'SHELXS-86 (Sheldrick, 1990)'
_diffrn_ambient_temperature 293(2)
_diffrn_measurement_device 'Bruker SMART 1K CCD'
_diffrn_measurement_method scanning
_diffrn_radiation_monochromator graphite
_diffrn_radiation_source 'fine-focus sealed tube'
_diffrn_radiation_type MoK\a
_diffrn_radiation_wavelength 0.71073
_diffrn_reflns_av_R_equivalents 0.0814
_diffrn_reflns_av_sigmaI/netI 0.1353
_diffrn_reflns_limit_h_max 13
_diffrn_reflns_limit_h_min -12
_diffrn_reflns_limit_k_max 13
_diffrn_reflns_limit_k_min -13
_diffrn_reflns_limit_l_max 33
_diffrn_reflns_limit_l_min -34
_diffrn_reflns_number 32006
_diffrn_reflns_theta_max 28.09
_diffrn_reflns_theta_min 1.58
_diffrn_standards_decay_% 0
_diffrn_standards_interval_count 0
_diffrn_standards_interval_time 0
_diffrn_standards_number 0
_exptl_absorpt_coefficient_mu 0.086
_exptl_absorpt_correction_T_max 1.0000
_exptl_absorpt_correction_T_min 0.7411
_exptl_absorpt_correction_type 'SADABS-Bruker area detector absortion corrections'
_exptl_crystal_colour colorless
_exptl_crystal_density_diffrn 1.230
_exptl_crystal_density_meas ?
_exptl_crystal_description 'rectangular block'
_exptl_crystal_F_000 1104
_exptl_crystal_size_max '0.22 mm'
_exptl_crystal_size_mid '0.15 mm'
_exptl_crystal_size_min '0.12 mm'
_refine_diff_density_max 0.097
_refine_diff_density_min -0.094
_refine_diff_density_rms 0.023
_refine_ls_abs_structure_details 'Flack H D (1983), Acta Cryst. A39, 876-881'
_refine_ls_abs_structure_Flack -0.43(76)
_refine_ls_extinction_coef 0.0062(2)
_refine_ls_extinction_expression Fc^*^==kFc[1+0.001xFc^2^\l^3^/sin(2\q)]^-1/4^
_refine_ls_extinction_method SHELXL
_refine_ls_goodness_of_fit_all 0.713
_refine_ls_goodness_of_fit_obs 0.956
_refine_ls_hydrogen_treatment 'refined isotropically'
_refine_ls_matrix_type full
_refine_ls_number_parameters 480
_refine_ls_number_reflns 6530
_refine_ls_number_restraints 0
_refine_ls_restrained_S_all 0.713
_refine_ls_restrained_S_obs 0.956
_refine_ls_R_factor_all 0.1345
_refine_ls_R_factor_obs 0.0333
_refine_ls_shift/esd_max -0.003
_refine_ls_shift/esd_mean 0.001
_refine_ls_structure_factor_coef Fsqd
_refine_ls_weighting_details 'w==1/[\s^2^(Fo^2^)+(0.0126P)^2^+0.0000P] where P==(Fo^2^+2Fc^2^)/3'
_refine_ls_weighting_scheme calc
_refine_ls_wR_factor_all 0.0502
_refine_ls_wR_factor_obs 0.0404
_reflns_number_observed 2661
_reflns_number_total 6530
_reflns_observed_criterion >2sigma(I)
_cod_data_source_file b100355k.txt
_cod_data_source_block 5g
_cod_depositor_comments
;
The following automatic conversions were performed:

'_exptl_crystal_density_meas' value 'not measured' was changed to '?'
- the value is perceived as not measured.

Automatic conversion script
Id: cif_fix_values 3008 2015-01-20 13:52:24Z robertas 

The following automatic conversions were performed:

'_refine_ls_weighting_scheme' value 'calc
w==1/[\s^2^(Fo^2^)+(0.0126P)^2^+0.0000P] where P==(Fo^2^+2Fc^2^)/3'
was changed to 'calc'. New tag '_refine_ls_weighting_details' was
created. The value of the new tag was set to
'w==1/[\s^2^(Fo^2^)+(0.0126P)^2^+0.0000P] where P==(Fo^2^+2Fc^2^)/3'.

Automatic conversion script
Id: cif_fix_values 3143 2015-03-26 13:38:13Z robertas 
;
_cod_original_cell_volume 2800.9(11)
_cod_original_sg_symbol_H-M 'P212121 (No. 19)'
_cod_database_code 7114936

loop_
_symmetry_equiv_pos_as_xyz
'x, y, z'
'-x+1/2, -y, z+1/2'
'-x, y+1/2, -z+1/2'
'x+1/2, -y+1/2, -z'

loop_
_atom_site_aniso_label
_atom_site_aniso_U_11
_atom_site_aniso_U_22
_atom_site_aniso_U_33
_atom_site_aniso_U_23
_atom_site_aniso_U_13
_atom_site_aniso_U_12
C1 0.049(2) 0.0358(14) 0.0482(14) 0.0015(11) 0.0000(13) 0.0036(12)
N1 0.0540(12) 0.0382(11) 0.0432(11) -0.0004(10) -0.0012(10) 0.0008(9)
O1 0.0522(10) 0.0399(9) 0.0709(10) -0.0069(8) -0.0033(8) -0.0013(9)
C2 0.050(2) 0.054(2) 0.056(2) -0.0019(13) 0.0007(15) 0.0028(14)
O2 0.1010(13) 0.0436(10) 0.0588(10) -0.0077(9) -0.0021(10) 0.0077(11)
C3 0.0446(15) 0.058(2) 0.052(2) 0.0058(14) -0.0005(13) -0.0057(13)
O3 0.0587(11) 0.0516(11) 0.0574(11) 0.0070(10) -0.0034(9) -0.0126(10)
C4 0.051(2) 0.072(2) 0.060(2) 0.006(2) 0.0079(14) -0.004(2)
C5 0.072(2) 0.071(2) 0.073(2) 0.026(2) 0.001(2) -0.013(2)
C6 0.082(2) 0.047(2) 0.088(2) 0.015(2) -0.013(2) -0.005(2)
C7 0.069(2) 0.050(2) 0.066(2) 0.007(2) -0.009(2) -0.0053(14)
C8 0.0498(14) 0.0412(14) 0.0520(15) 0.0044(13) -0.0074(13) -0.0036(13)
C9 0.048(2) 0.045(2) 0.052(2) 0.0010(14) 0.000(2) 0.0002(14)
C10 0.067(2) 0.062(2) 0.093(3) -0.012(2) 0.003(2) -0.015(2)
C11 0.0477(14) 0.0424(15) 0.055(2) -0.0011(13) -0.0009(13) 0.0001(13)
C12 0.0441(15) 0.0470(15) 0.049(2) -0.0001(12) 0.0052(13) -0.0044(13)
C13 0.085(3) 0.058(2) 0.054(2) 0.001(2) 0.005(2) 0.002(2)
C14 0.051(2) 0.051(2) 0.052(2) 0.0071(12) 0.0034(14) -0.0004(14)
C15 0.057(2) 0.091(2) 0.069(2) 0.020(2) 0.004(2) 0.013(2)
C21 0.059(2) 0.0368(14) 0.046(2) -0.0004(12) 0.0057(14) -0.0082(13)
N21 0.0550(13) 0.0350(10) 0.0469(12) -0.0023(10) -0.0040(10) -0.0064(10)
O21 0.0973(14) 0.0486(11) 0.126(2) -0.0336(11) 0.0249(12) -0.0157(11)
C22 0.055(2) 0.058(2) 0.064(2) -0.010(2) 0.003(2) -0.0112(15)
O22 0.0808(12) 0.0399(9) 0.0598(10) -0.0002(8) -0.0060(9) -0.0153(10)
C23 0.054(2) 0.0437(15) 0.050(2) -0.0064(13) 0.0007(13) 0.0021(13)
O23 0.0760(12) 0.0481(10) 0.0601(11) 0.0039(9) 0.0104(9) 0.0160(9)
C24 0.063(2) 0.062(2) 0.062(2) -0.012(2) -0.004(2) 0.008(2)
C25 0.084(2) 0.060(2) 0.056(2) 0.001(2) 0.002(2) 0.020(2)
C26 0.078(2) 0.044(2) 0.060(2) 0.0022(15) 0.013(2) 0.002(2)
C27 0.061(2) 0.042(2) 0.047(2) -0.0039(13) 0.0045(14) -0.0003(15)
C28 0.050(2) 0.0381(14) 0.0456(15) -0.0029(13) 0.0056(12) 0.0010(12)
C29 0.068(2) 0.045(2) 0.057(2) -0.0049(14) 0.007(2) -0.0028(14)
C30 0.127(4) 0.056(2) 0.129(4) -0.035(2) 0.003(3) 0.009(3)
C31 0.0455(15) 0.0447(15) 0.049(2) -0.0030(13) 0.0080(12) 0.0026(12)
C32 0.054(2) 0.0449(15) 0.051(2) 0.0012(12) -0.0003(14) 0.0055(13)
C33 0.072(2) 0.066(2) 0.062(2) 0.008(2) -0.011(2) 0.001(2)
C34 0.063(2) 0.0417(15) 0.053(2) 0.0021(13) 0.0054(14) 0.0029(14)
C35 0.075(2) 0.065(2) 0.065(2) 0.002(2) 0.015(2) -0.003(2)

loop_
_atom_site_label
_atom_site_type_symbol
_atom_site_fract_x
_atom_site_fract_y
_atom_site_fract_z
_atom_site_U_iso_or_equiv
_atom_site_thermal_displace_type
_atom_site_occupancy
_atom_site_calc_flag
C1 C -0.0199(2) 0.3381(2) 0.51079(9) 0.0442(6) Uani 1 d
H1 H -0.0609(15) 0.3937(14) 0.4830(6) 0.038(6) Uiso 1 d
N1 N 0.0024(2) 0.2063(2) 0.49070(7) 0.0451(5) Uani 1 d
O1 O 0.08650(14) 0.52502(13) 0.53741(5) 0.0543(4) Uani 1 d
C2 C -0.1084(2) 0.3153(2) 0.55770(9) 0.0535(7) Uani 1 d
H2A H -0.0919(18) 0.3894(16) 0.5858(7) 0.063(6) Uiso 1 d
H2B H -0.2048(17) 0.3253(15) 0.5452(7) 0.055(6) Uiso 1 d
O2 O 0.0144(2) 0.05401(15) 0.42997(5) 0.0678(5) Uani 1 d
C3 C -0.0739(2) 0.1824(2) 0.57375(9) 0.0515(6) Uani 1 d
H3 H 0.0909(23) 0.4257(22) 0.3917(8) 0.084(10) Uiso 1 d
O3 O 0.0963(2) 0.3643(2) 0.41145(6) 0.0559(5) Uani 1 d
C4 C -0.0971(2) 0.1183(3) 0.61980(10) 0.0608(7) Uani 1 d
H4 H -0.1438(18) 0.1630(17) 0.6479(7) 0.062(7) Uiso 1 d
C5 C -0.0557(3) -0.0044(3) 0.62508(12) 0.0718(8) Uani 1 d
H5 H -0.0719(20) -0.0515(20) 0.6582(8) 0.078(8) Uiso 1 d
C6 C 0.0052(3) -0.0641(3) 0.58474(13) 0.0720(9) Uani 1 d
H6 H 0.0311(20) -0.1434(19) 0.5873(8) 0.075(9) Uiso 1 d
C7 C 0.0306(2) -0.0036(2) 0.53760(11) 0.0615(7) Uani 1 d
H7 H 0.0859(23) -0.0437(22) 0.5079(8) 0.101(10) Uiso 1 d
C8 C -0.0121(2) 0.1209(2) 0.53358(8) 0.0477(6) Uani 1 d
C9 C 0.1089(2) 0.3957(2) 0.52622(10) 0.0481(6) Uani 1 d
H9A H 0.1451(19) 0.3490(18) 0.5575(7) 0.072(8) Uiso 1 d
H9B H 0.1679(17) 0.3889(16) 0.4986(6) 0.042(6) Uiso 1 d
C10 C 0.2060(3) 0.5939(3) 0.54237(15) 0.0739(9) Uani 1 d
H10A H 0.2641(24) 0.5586(24) 0.5731(10) 0.124(11) Uiso 1 d
H10B H 0.2551(21) 0.5900(21) 0.5116(8) 0.086(10) Uiso 1 d
H10C H 0.1721(25) 0.6833(24) 0.5555(9) 0.131(11) Uiso 1 d
C11 C 0.0091(2) 0.1671(2) 0.44094(9) 0.0484(6) Uani 1 d
C12 C 0.0065(2) 0.2678(2) 0.39679(8) 0.0468(6) Uani 1 d
C13 C 0.0502(3) 0.2067(3) 0.34587(11) 0.0660(8) Uani 1 d
H13A H 0.1434(20) 0.1663(20) 0.3499(8) 0.077(8) Uiso 1 d
H13B H -0.0090(20) 0.1335(20) 0.3366(8) 0.088(9) Uiso 1 d
H13C H 0.0545(18) 0.2738(18) 0.3221(7) 0.063(7) Uiso 1 d
C14 C -0.1262(2) 0.3164(2) 0.39164(9) 0.0511(6) Uani 1 d
C15 C -0.2318(3) 0.3502(3) 0.38604(10) 0.0724(9) Uani 1 d
H15 H -0.3157(23) 0.3816(22) 0.3836(9) 0.104(11) Uiso 1 d
C21 C 0.2210(2) 0.1625(2) 0.79322(9) 0.0473(6) Uani 1 d
H21 H 0.2105(16) 0.1253(14) 0.8310(6) 0.041(5) Uiso 1 d
N21 N 0.2901(2) 0.2866(2) 0.79850(7) 0.0456(5) Uani 1 d
O21 O 0.2299(2) -0.0401(2) 0.75640(7) 0.0907(6) Uani 1 d
C22 C 0.0922(3) 0.2021(2) 0.76866(11) 0.0591(7) Uani 1 d
H22A H 0.0572(17) 0.1403(16) 0.7451(7) 0.059(7) Uiso 1 d
H22B H 0.0243(25) 0.2203(22) 0.7967(8) 0.103(10) Uiso 1 d
O22 O 0.39899(15) 0.44053(14) 0.84047(5) 0.0602(5) Uani 1 d
C23 C 0.1294(2) 0.3188(2) 0.73837(9) 0.0493(6) Uani 1 d
H23 H 0.4668(29) 0.0567(30) 0.8836(11) 0.166(13) Uiso 1 d
O23 O 0.45634(14) 0.12963(14) 0.85718(6) 0.0614(5) Uani 1 d
C24 C 0.0681(3) 0.3779(3) 0.69733(10) 0.0621(7) Uani 1 d
H24 H -0.0160(20) 0.3402(17) 0.6842(7) 0.062(7) Uiso 1 d
C25 C 0.1282(3) 0.4838(3) 0.67518(11) 0.0666(8) Uani 1 d
H25 H 0.0925(21) 0.5240(19) 0.6463(8) 0.081(9) Uiso 1 d
C26 C 0.2416(3) 0.5295(2) 0.69387(10) 0.0609(7) Uani 1 d
H26 H 0.2901(18) 0.6029(18) 0.6798(7) 0.056(7) Uiso 1 d
C27 C 0.3030(2) 0.4733(2) 0.73627(9) 0.0500(6) Uani 1 d
H27 H 0.3890(18) 0.5067(16) 0.7496(7) 0.054(6) Uiso 1 d
C28 C 0.2448(2) 0.3665(2) 0.75741(8) 0.0444(6) Uani 1 d
C29 C 0.2997(3) 0.0759(2) 0.75813(11) 0.0567(7) Uani 1 d
H29A H 0.3983(18) 0.0590(16) 0.7742(6) 0.052(6) Uiso 1 d
H29B H 0.3007(18) 0.1087(17) 0.7235(8) 0.060(7) Uiso 1 d
C30 C 0.2779(5) -0.1262(4) 0.7189(2) 0.1041(12) Uani 1 d
H30A H 0.2877(44) -0.0758(40) 0.6796(16) 0.286(26) Uiso 1 d
H30B H 0.3537(22) -0.1479(23) 0.7294(10) 0.080(12) Uiso 1 d
H30C H 0.2294(26) -0.2128(27) 0.7301(10) 0.144(13) Uiso 1 d
C31 C 0.3616(2) 0.3298(2) 0.83886(8) 0.0465(6) Uani 1 d
C32 C 0.3987(2) 0.2358(2) 0.88254(8) 0.0499(6) Uani 1 d
C33 C 0.4977(3) 0.2973(3) 0.91939(12) 0.0669(8) Uani 1 d
H33A H 0.5231(18) 0.2293(19) 0.9472(7) 0.072(7) Uiso 1 d
H33B H 0.5801(21) 0.3224(21) 0.8987(8) 0.094(9) Uiso 1 d
H33C H 0.4591(21) 0.3681(21) 0.9333(9) 0.092(10) Uiso 1 d
C34 C 0.2815(2) 0.1968(2) 0.91206(9) 0.0526(6) Uani 1 d
C35 C 0.1920(3) 0.1639(3) 0.93608(10) 0.0684(8) Uani 1 d
H35 H 0.1238(26) 0.1242(23) 0.9530(10) 0.125(12) Uiso 1 d

loop_
_atom_type_symbol
_atom_type_description
_atom_type_scat_dispersion_real
_atom_type_scat_dispersion_imag
_atom_type_scat_source
O O 0.0106 0.0060 'International Tables Vol C Tables 4.2.6.8 and 6.1.1.4'
N N 0.0061 0.0033 'International Tables Vol C Tables 4.2.6.8 and 6.1.1.4'
C C 0.0033 0.0016 'International Tables Vol C Tables 4.2.6.8 and 6.1.1.4'
H H 0.0000 0.0000 'International Tables Vol C Tables 4.2.6.8 and 6.1.1.4'

loop_
_geom_angle_atom_site_label_1
_geom_angle_atom_site_label_2
_geom_angle_atom_site_label_3
_geom_angle
N1 C1 C9 109.2(2)
N1 C1 C2 102.6(2)
C9 C1 C2 112.1(2)
C11 N1 C8 123.2(2)
C11 N1 C1 128.3(2)
C8 N1 C1 107.3(2)
C9 O1 C10 111.5(2)
C3 C2 C1 102.9(2)
C8 C3 C4 119.7(2)
C8 C3 C2 109.9(2)
C4 C3 C2 130.4(2)
C5 C4 C3 119.4(3)
C4 C5 C6 120.1(3)
C5 C6 C7 122.6(3)
C8 C7 C6 115.9(3)
C3 C8 C7 122.3(2)
C3 C8 N1 109.5(2)
C7 C8 N1 128.2(2)
O1 C9 C1 107.3(2)
O2 C11 N1 121.3(2)
O2 C11 C12 119.6(2)
N1 C11 C12 119.1(2)
O3 C12 C14 112.3(2)
O3 C12 C13 109.7(2)
C14 C12 C13 110.1(2)
O3 C12 C11 106.3(2)
C14 C12 C11 108.7(2)
C13 C12 C11 109.7(2)
C15 C14 C12 176.8(3)
N21 C21 C29 109.0(2)
N21 C21 C22 102.3(2)
C29 C21 C22 112.3(2)
C31 N21 C28 123.4(2)
C31 N21 C21 128.5(2)
C28 N21 C21 106.9(2)
C30 O21 C29 113.4(2)
C23 C22 C21 102.6(2)
C28 C23 C24 120.2(2)
C28 C23 C22 109.3(2)
C24 C23 C22 130.5(3)
C23 C24 C25 118.1(3)
C26 C25 C24 121.4(3)
C25 C26 C27 121.3(3)
C28 C27 C26 117.2(2)
C23 C28 C27 121.8(2)
C23 C28 N21 109.3(2)
C27 C28 N21 128.8(2)
O21 C29 C21 105.4(2)
O22 C31 N21 121.0(2)
O22 C31 C32 120.3(2)
N21 C31 C32 118.7(2)
O23 C32 C34 110.9(2)
O23 C32 C33 109.8(2)
C34 C32 C33 109.8(2)
O23 C32 C31 105.7(2)
C34 C32 C31 110.5(2)
C33 C32 C31 110.2(2)
C35 C34 C32 178.0(3)

loop_
_geom_bond_atom_site_label_1
_geom_bond_atom_site_label_2
_geom_bond_distance
C1 N1 1.500(2)
C1 C9 1.512(3)
C1 C2 1.534(3)
N1 C11 1.351(2)
N1 C8 1.434(2)
O1 C9 1.412(2)
O1 C10 1.435(3)
C2 C3 1.503(3)
O2 C11 1.226(2)
C3 C8 1.378(3)
C3 C4 1.388(3)
O3 C12 1.426(2)
C4 C5 1.368(3)
C5 C6 1.369(3)
C6 C7 1.398(3)
C7 C8 1.388(3)
C11 C12 1.557(3)
C12 C14 1.466(3)
C12 C13 1.531(3)
C14 C15 1.154(3)
C21 N21 1.495(2)
C21 C29 1.520(3)
C21 C22 1.528(3)
N21 C31 1.354(2)
N21 C28 1.432(2)
O21 C30 1.415(3)
O21 C29 1.418(3)
C22 C23 1.507(3)
O22 C31 1.230(2)
C23 C28 1.380(3)
C23 C24 1.381(3)
O23 C32 1.425(2)
C24 C25 1.398(3)
C25 C26 1.352(3)
C26 C27 1.395(3)
C27 C28 1.387(3)
C31 C32 1.548(3)
C32 C34 1.485(3)
C32 C33 1.538(3)
C34 C35 1.164(3)
